data_2300260
loop_
_publ_author_name
'Fortes, A. D.'
'Wood, I. G.'
'Knight, K. S.'

_publ_section_title
;
 The crystal structure of perdeuterated methanol monoammoniate
 (CD~3~OD&#x00B7;ND~3~) determined from neutron powder diffraction data
 at 4.2 and 180K
;
_journal_issue 6
_journal_name_full 'Journal of Applied Crystallography'
_journal_page_first 1054
_journal_page_last 1061
_journal_paper_doi 10.1107/S0021889809035705
_journal_volume 42
_journal_year 2009
_chemical_compound_source 'Aldrich ND3 (99 atom % D), Aldrich CD3OD (99.8 atom % D)'
_chemical_formula_analytical CD3OD.ND3
_chemical_formula_moiety CD3OD.ND3
_chemical_formula_sum 'C D7 N O'
_chemical_formula_weight 56.11
_chemical_melting_point 218
_chemical_name_common 'methanol mono-ammoniate'
_chemical_name_systematic 'methanol mono-ammoniate'
_space_group_IT_number 61
_symmetry_cell_setting orthorhombic
_symmetry_space_group_name_Hall '-P 2ac 2ab'
_symmetry_space_group_name_H-M 'P b c a'
_cell_angle_alpha 90.0
_cell_angle_beta 90.0
_cell_angle_gamma 90.0
_cell_formula_units_Z 8
_cell_length_a 11.02320(7)
_cell_length_b 7.66076(6)
_cell_length_c 7.59127(6)
_cell_measurement_temperature 4.2
_cell_volume 641.053(8)
_computing_structure_solution 'FOX, version 1.6.99'
_exptl_crystal_density_diffrn 1.162782(9)
_pd_block_id 2009-04-16T15:01|MEAM_4K_RIETVELD_FIN_phase1|Fortes||
_pd_phase_name 'methanol monoammoniate d7'
_cod_data_source_file db5064.cif
_cod_data_source_block MEAM_4K_RIETVELD_FIN_phase_1
_cod_depositor_comments
;
The following automatic conversions were performed:
'_geom_bond_publ_flag' value 'N' changed to 'n' according to
'/home/saulius/struct/CIF-dictionaries/cif_core.dic' dictionary named
'cif_core.dic' version 2.4.1 from 2010-06-29 (34
times).

'_geom_angle_publ_flag' value 'N' changed to 'n' according to
'/home/saulius/struct/CIF-dictionaries/cif_core.dic' dictionary named
'cif_core.dic' version 2.4.1 from 2010-06-29 (10 times).

Automatic conversion script
Id: cif_fix_enum 1527 2010-12-29 10:47:43Z saulius 

The following automatic conversions were performed:

'_geom_bond_publ_flag' value 'N' changed to 'n' according to
/home/saulius/struct/CIF-dictionaries/cif_core.dic dictionary named
'cif_core.dic' version 2.4.1 from 2010-06-29 (34
times).

'_geom_angle_publ_flag' value 'N' changed to 'n' according
to /home/saulius/struct/CIF-dictionaries/cif_core.dic dictionary
named 'cif_core.dic' version 2.4.1 from 2010-06-29 (10 times).

Automatic conversion script
Id: cif_fix_values 1715 2011-07-08 13:25:40Z adriana 

Fixing value of '_exptl_crystal_density_diffrn' tag, which was given in
kg/m^3 instead of g/cm^3; taking more precise value from original
publication.

Andrius Merkys
2015-12-08
;
_cod_original_cell_volume 641.052(5)
_cod_original_sg_symbol_H-M Pbca
_cod_database_code 2300260

loop_
_symmetry_equiv_pos_site_id
_symmetry_equiv_pos_as_xyz
1 +x,+y,+z
2 -x+1/2,+y+1/2,+z
3 +x,-y+1/2,+z+1/2
4 -x+1/2,-y,+z+1/2
-1 -x,-y,-z
-2 +x+1/2,-y+1/2,-z
-3 -x,+y+1/2,-z+1/2
-4 +x+1/2,+y,-z+1/2

loop_
_atom_site_aniso_label
_atom_site_aniso_U_11
_atom_site_aniso_U_12
_atom_site_aniso_U_13
_atom_site_aniso_U_22
_atom_site_aniso_U_23
_atom_site_aniso_U_33
C 0.0090(8) 0.0016(6) 0.0016(7) 0.0065(8) -0.0010(5) 0.0158(9)
O 0.0077(8) 0.0023(6) -0.0015(7) 0.0060(8) 0.0013(6) 0.0129(10)
D1 0.0203(11) -0.0075(6) 0.0030(9) 0.0243(11) -0.0120(9) 0.0561(14)
D2 0.0232(12) -0.0042(10) 0.0105(8) 0.0767(15) -0.0046(9) 0.0178(11)
D3 0.0164(11) 0.0018(8) -0.0058(9) 0.0338(11) 0.0201(9) 0.0465(13)
D4 0.0203(10) 0.0006(7) -0.0012(7) 0.0188(8) 0.0036(6) 0.0131(8)
N 0.0085(6) 0.0066(5) -0.0009(5) 0.0107(5) 0.0008(5) 0.0086(5)
D5 0.0257(11) -0.0051(7) -0.0028(7) 0.0243(9) -0.0083(7) 0.0199(10)
D6 0.0270(9) -0.0017(8) -0.0052(8) 0.0231(9) 0.0041(7) 0.0176(8)
D7 0.0234(9) 0.0060(7) 0.0000(8) 0.0174(9) -0.0023(8) 0.0277(11)

loop_
_atom_site_type_symbol
_atom_site_label
_atom_site_fract_x
_atom_site_fract_y
_atom_site_fract_z
_atom_site_occupancy
_atom_site_thermal_displace_type
_atom_site_U_iso_or_equiv
_atom_site_symmetry_multiplicity
C C 0.26307(13) 0.04606(19) 0.21694(23) 1.0 Uani 0.01041 8
O O 0.13628(12) 0.01387(20) 0.23358(24) 1.0 Uani 0.00884 8
D D1 0.28569(15) 0.17895(25) 0.25136(27) 1.0 Uani 0.03359 8
D D2 0.29373(19) 0.01828(31) 0.08409(25) 1.0 Uani 0.03927 8
D D3 0.31134(17) -0.04138(28) 0.29960(29) 1.0 Uani 0.03227 8
D D4 0.09104(14) 0.09952(22) 0.15652(20) 1.0 Uani 0.01743 8
N N 0.49051(11) 0.74662(18) 1.02666(14) 1.0 Uani 0.00925 8
D D5 0.54064(17) 0.82819(22) 1.10533(23) 1.0 Uani 0.02332 8
D D6 0.44258(16) 0.82520(21) 0.94656(23) 1.0 Uani 0.02257 8
D D7 0.54772(18) 0.67830(22) 0.95125(24) 1.0 Uani 0.02285 8

loop_
_atom_type_symbol
_atom_type_number_in_cell
C 8.0
O 8.0
D 56.0
N 8.0

loop_
_geom_angle_atom_site_label_1
_geom_angle_atom_site_label_2
_geom_angle_atom_site_label_3
_geom_angle
_geom_angle_site_symmetry_1
_geom_angle_site_symmetry_2
_geom_angle_site_symmetry_3
_geom_angle_publ_flag
O C D1 111.60(14) 1_555 . 1_555 n
O C D2 110.74(18) 1_555 . 1_555 n
O C D3 109.28(17) 1_555 . 1_555 n
D1 C D2 109.74(20) 1_555 . 1_555 n
D1 C D3 109.65(22) 1_555 . 1_555 n
D2 C D3 105.65(21) 1_555 . 1_555 n
C O D4 108.68(17) 1_555 . 1_555 n
D5 N D6 105.69(19) 1_555 . 1_555 n
D5 N D7 108.20(19) 1_555 . 1_555 n
D6 N D7 107.37(17) 1_555 . 1_555 n

loop_
_geom_bond_atom_site_label_1
_geom_bond_atom_site_label_2
_geom_bond_distance
_geom_bond_site_symmetry_1
_geom_bond_site_symmetry_2
_geom_bond_publ_flag
C O 1.4248(19) . 1_555 n
C D1 1.0802(21) . 1_555 n
C D2 1.0847(24) . 1_555 n
C D3 1.0609(21) . 1_555 n
C D4 1.9935(24) . 1_555 n
O C 1.4248(19) . 1_555 n
O D3 2.0381(23) . 1_555 n
O D4 1.0107(20) . 1_555 n
D1 C 1.0802(21) . 1_555 n
D1 D2 1.7706(29) . 1_555 n
D1 D3 1.7501(30) . 1_555 n
D2 C 1.0847(24) . 1_555 n
D2 D1 1.7706(29) . 1_555 n
D2 D3 1.7097(30) . 1_555 n
D3 C 1.0609(21) . 1_555 n
D3 O 2.0381(23) . 1_555 n
D3 D1 1.7501(30) . 1_555 n
D3 D2 1.7097(30) . 1_555 n
D4 C 1.9935(24) . 1_555 n
D4 O 1.0107(20) . 1_555 n
D4 N 1.7463(19) . 2_544 n
N D4 1.7463(19) . 2_556 n
N D5 1.0259(18) . 1_555 n
N D6 1.0056(19) . 1_555 n
N D7 0.9997(20) . 1_555 n
D5 N 1.0259(18) . 1_555 n
D5 D6 1.6192(26) . 1_555 n
D5 D7 1.6409(23) . 1_555 n
D6 N 1.0056(19) . 1_555 n
D6 D5 1.6192(26) . 1_555 n
D6 D7 1.6158(24) . 1_555 n
D7 N 0.9997(20) . 1_555 n
D7 D5 1.6409(23) . 1_555 n
D7 D6 1.6158(24) . 1_555 n

loop_
_pd_block_diffractogram_id
2009-04-16T15:01|MEAM_4K_RIETVELD_FIN_H_01|Fortes|HRPD
2009-04-16T15:01|MEAM_4K_RIETVELD_FIN_H_03|Fortes|HRPD
